data_2206951
loop_
_publ_author_name
'Mata, Ignasi'
'Rodr\'iguez, E.'
'Molins, Elies'

_publ_section_title
;Dodeca-\m~2~-hydroxo-di-\m~3~-oxo-hexakis(1,4,7-triazacyclononane-\k^3^<i>N</i>,<i>N</i>',<i>N</i>'')octairon(III)
 octabromide octahydrate
;
_journal_coeditor_code HB6243
_journal_issue 10
_journal_name_full 'Acta Crystallographica Section E'
_journal_page_first m1988
_journal_page_last m1990
_journal_paper_doi 10.1107/S1600536805028436
_journal_volume 61
_journal_year 2005
_chemical_formula_iupac '[Fe8 O2 (O H)12 (C6 H12 N3)6] Br8, 8H2 O'
_chemical_formula_moiety 'C36 H118 Br8 Fe8 N18 O22'
_chemical_formula_sum 'C36 H118 Br8 Fe8 N18 O22'
_chemical_formula_weight 2241.56
_chemical_name_systematic
;
dodeca-\m~2~-hydroxo-di-\m~3~-oxo-hexakis(1,4,7-triazacyclononane-
\k^3^N,N',N'')octairon(III) octabromide octahydrate
;
_space_group_IT_number 2
_symmetry_cell_setting triclinic
_symmetry_space_group_name_Hall '-P 1'
_symmetry_space_group_name_H-M 'P -1'
_atom_sites_solution_hydrogens geom
_atom_sites_solution_primary direct
_atom_sites_solution_secondary difmap
_audit_conform_dict_name cif_core.dic
_audit_conform_dict_version 2.2
_audit_creation_method 'WinGX routine CIF_UPDATE'
_cell_angle_alpha 108.150(10)
_cell_angle_beta 113.340(10)
_cell_angle_gamma 101.430(10)
_cell_formula_units_Z 1
_cell_length_a 13.257(2)
_cell_length_b 13.5640(10)
_cell_length_c 14.831(4)
_cell_measurement_reflns_used 15
_cell_measurement_temperature 293(2)
_cell_measurement_theta_max 12.6
_cell_measurement_theta_min 10.8
_cell_volume 2163.0(8)
_computing_cell_refinement 'CAD-4 EXPRESS'
_computing_data_collection 'CAD-4 EXPRESS (Enraf--Nonius, 1994)'
_computing_data_reduction 'XCAD4 (Harms & Wocadlo, 1995)'
_computing_molecular_graphics 'ORTEP-3 (Farrugia, 1997)'
_computing_publication_material 'WinGX (Farrugia, 1999)'
_computing_structure_refinement 'SHELXL97 (Sheldrick, 1997)'
_computing_structure_solution 'SHELXS97 (Sheldrick, 1997)'
_diffrn_ambient_temperature 293(2)
_diffrn_measured_fraction_theta_full 0.999
_diffrn_measured_fraction_theta_max 0.999
_diffrn_measurement_device '\k-geometry diffractometer'
_diffrn_measurement_device_type 'Enraf--Nonius CAD-4'
_diffrn_measurement_method 'non-profiled \w/2\q'
_diffrn_radiation_monochromator graphite
_diffrn_radiation_type MoK\a
_diffrn_radiation_wavelength 0.71073
_diffrn_reflns_av_R_equivalents 0.0292
_diffrn_reflns_limit_h_max 18
_diffrn_reflns_limit_h_min 0
_diffrn_reflns_limit_k_max 18
_diffrn_reflns_limit_k_min -19
_diffrn_reflns_limit_l_max 19
_diffrn_reflns_limit_l_min -21
_diffrn_reflns_number 13602
_diffrn_reflns_theta_full 30.41
_diffrn_reflns_theta_max 30.41
_diffrn_reflns_theta_min 2.4
_diffrn_standards_decay_% 0
_diffrn_standards_interval_count 90
_diffrn_standards_interval_time 60
_diffrn_standards_number 3
_exptl_absorpt_coefficient_mu 5.061
_exptl_absorpt_correction_T_max 0.241
_exptl_absorpt_correction_T_min 0.142
_exptl_absorpt_correction_type psi-scan
_exptl_absorpt_process_details '(North et al., 1968)'
_exptl_crystal_colour colourless
_exptl_crystal_density_diffrn 1.721
_exptl_crystal_density_method 'not measured'
_exptl_crystal_description prism
_exptl_crystal_F_000 1124
_exptl_crystal_size_max 0.5
_exptl_crystal_size_mid 0.37
_exptl_crystal_size_min 0.28
_refine_diff_density_max 2.528
_refine_diff_density_min -1.032
_refine_ls_extinction_method none
_refine_ls_goodness_of_fit_ref 1.118
_refine_ls_hydrogen_treatment constr
_refine_ls_matrix_type full
_refine_ls_number_parameters 467
_refine_ls_number_reflns 13085
_refine_ls_number_restraints 39
_refine_ls_restrained_S_all 1.117
_refine_ls_R_factor_all 0.1302
_refine_ls_R_factor_gt 0.0589
_refine_ls_shift/su_max 0.048
_refine_ls_shift/su_mean 0.001
_refine_ls_structure_factor_coef Fsqd
_refine_ls_weighting_details 'calc w = 1/[\s^2^(Fo^2^)+(0.116P)^2^+2.3967P] where P = (Fo^2^+2Fc^2^)/3'
_refine_ls_weighting_scheme calc
_refine_ls_wR_factor_gt 0.1838
_refine_ls_wR_factor_ref 0.2094
_reflns_number_gt 8217
_reflns_number_total 13085
_reflns_threshold_expression I>2\s(I)
_cod_data_source_file hb6243.cif
_cod_data_source_block I
_cod_database_code 2206951
_cod_database_fobs_code 2206951

loop_
_symmetry_equiv_pos_as_xyz
'x, y, z'
'-x, -y, -z'

loop_
_atom_site_label
_atom_site_fract_x
_atom_site_fract_y
_atom_site_fract_z
_atom_site_U_iso_or_equiv
_atom_site_adp_type
_atom_site_calc_flag
_atom_site_refinement_flags
_atom_site_occupancy
_atom_site_disorder_assembly
_atom_site_disorder_group
_atom_site_type_symbol
Fe1 0.38470(5) 0.41654(5) 0.45841(4) 0.02143(14) Uani d . 1 . . Fe
Fe3 0.17949(5) 0.37903(5) 0.24373(5) 0.02466(14) Uani d . 1 . . Fe
Fe4 0.46203(5) 0.42176(5) 0.26224(5) 0.02378(14) Uani d . 1 . . Fe
Fe2 0.37002(6) 0.28676(5) 0.59163(5) 0.02721(15) Uani d . 1 . . Fe
Br1 0.14652(10) 0.03211(6) 0.18139(7) 0.0703(3) Uani d P 0.818(2) A 1 Br
Br2 0.28821(7) 0.55595(10) 0.05697(9) 0.0798(4) Uani d P 0.842(2) . . Br
Br3 0.95535(13) 0.59745(13) 0.48690(12) 0.0614(3) Uani d P 0.5 B 2 Br
Br4 0.14384(18) 0.80749(17) 0.5326(2) 0.0904(6) Uani d P 0.5 C 3 Br
Br5 0.6200(2) 0.1003(2) 0.0123(3) 0.1045(14) Uani d P 0.355(3) . . Br
Br6 0.6718(8) 0.2531(8) 0.5427(5) 0.078(2) Uani d P 0.193(4) D 4 Br
Br7 0.7576(2) 0.2517(2) 0.7566(2) 0.0673(9) Uani d P 0.304(3) E 5 Br
Br8 0.6862(4) 0.2526(4) 0.5888(7) 0.118(3) Uani d P 0.307(4) F 6 Br
Br9 0.3279(8) 0.9238(13) 0.2042(11) 0.203(6) Uani d P 0.182(2) G 7 Br
N21 0.2714(4) 0.2378(4) 0.6676(4) 0.0389(9) Uani d . 1 . . N
H21 0.2522 0.296 0.6967 0.047 Uiso calc R 1 . . H
C22 0.3545(7) 0.2210(7) 0.7575(5) 0.0654(19) Uani d U 1 . . C
H22A 0.3122 0.1877 0.7877 0.078 Uiso calc R 1 . . H
H22B 0.4142 0.2926 0.8148 0.078 Uiso calc R 1 . . H
C23 0.4116(7) 0.1483(8) 0.7194(8) 0.081(2) Uani d U 1 . . C
H23A 0.357 0.0713 0.6812 0.097 Uiso calc R 1 . . H
H23B 0.4801 0.1549 0.7819 0.097 Uiso calc R 1 . . H
N24 0.4497(5) 0.1767(4) 0.6448(5) 0.0574(14) Uani d U 1 . . N
H24 0.5298 0.2108 0.6808 0.069 Uiso calc R 1 . . H
C25 0.4121(9) 0.0782(6) 0.5427(9) 0.091(3) Uani d U 1 . . C
H25A 0.4528 0.0991 0.5058 0.109 Uiso calc R 1 . . H
H25B 0.4349 0.0202 0.5606 0.109 Uiso calc R 1 . . H
C26 0.2833(10) 0.0337(5) 0.4686(8) 0.088(3) Uani d U 1 . . C
H26A 0.2654 -0.0148 0.396 0.105 Uiso calc R 1 . . H
H26B 0.2436 -0.0106 0.4935 0.105 Uiso calc R 1 . . H
N27 0.2383(5) 0.1243(4) 0.4638(4) 0.0518(13) Uani d . 1 . . N
H27 0.222 0.1254 0.3986 0.062 Uiso calc R 1 . . H
C28 0.1306(6) 0.1135(6) 0.4728(5) 0.0641(19) Uani d . 1 . . C
H28A 0.0728 0.0383 0.4244 0.077 Uiso calc R 1 . . H
H28B 0.0967 0.165 0.4513 0.077 Uiso calc R 1 . . H
C29 0.1604(6) 0.1388(5) 0.5898(5) 0.0542(15) Uani d . 1 . . C
H29A 0.0962 0.1527 0.6007 0.065 Uiso calc R 1 . . H
H29B 0.1695 0.0748 0.6034 0.065 Uiso calc R 1 . . H
N31 0.0464(4) 0.2338(3) 0.0927(3) 0.0362(9) Uani d . 1 . . N
H31 0.0786 0.1809 0.0811 0.043 Uiso calc R 1 . . H
C32 -0.0611(5) 0.1845(5) 0.0954(5) 0.0537(15) Uani d . 1 . . C
H32A -0.0851 0.1039 0.0645 0.064 Uiso calc R 1 . . H
H32B -0.1248 0.2027 0.0517 0.064 Uiso calc R 1 . . H
C33 -0.0388(6) 0.2283(6) 0.2101(5) 0.0610(17) Uani d . 1 . . C
H33A 0.0072 0.1926 0.2483 0.073 Uiso calc R 1 . . H
H33B -0.1133 0.2113 0.2102 0.073 Uiso calc R 1 . . H
N34 0.0268(4) 0.3516(4) 0.2666(4) 0.0454(11) Uani d . 1 . . N
H34 0.0525 0.3746 0.3391 0.054 Uiso calc R 1 . . H
C35 -0.0454(5) 0.4157(6) 0.2277(5) 0.0624(19) Uani d . 1 . . C
H35A -0.0682 0.4499 0.2806 0.075 Uiso calc R 1 . . H
H35B -0.1168 0.3652 0.1595 0.075 Uiso calc R 1 . . H
C36 0.0222(6) 0.5046(5) 0.2110(6) 0.0568(16) Uani d . 1 . . C
H36A -0.0318 0.5317 0.1681 0.068 Uiso calc R 1 . . H
H36B 0.0792 0.5668 0.281 0.068 Uiso calc R 1 . . H
N37 0.0846(4) 0.4594(3) 0.1540(3) 0.0381(9) Uani d . 1 . . N
H37 0.1377 0.5173 0.1585 0.046 Uiso calc R 1 . . H
C38 0.0040(5) 0.3795(5) 0.0365(4) 0.0487(13) Uani d . 1 . . C
H38A 0.015 0.4146 -0.0084 0.058 Uiso calc R 1 . . H
H38B -0.0773 0.3629 0.0211 0.058 Uiso calc R 1 . . H
C39 0.0254(5) 0.2721(5) 0.0063(4) 0.0446(12) Uani d . 1 . . C
H39A -0.0426 0.2154 -0.0615 0.054 Uiso calc R 1 . . H
H39B 0.0934 0.2832 -0.0047 0.054 Uiso calc R 1 . . H
N41 0.6287(4) 0.4085(4) 0.2840(4) 0.0400(10) Uani d . 1 . . N
H41 0.6864 0.474 0.3396 0.048 Uiso calc R 1 . . H
C42 0.6394(6) 0.3212(6) 0.3224(6) 0.0622(18) Uani d U 1 . . C
H42A 0.6533 0.349 0.3966 0.075 Uiso calc R 1 . . H
H42B 0.7064 0.3029 0.3222 0.075 Uiso calc R 1 . . H
C43 0.5302(7) 0.2193(6) 0.2515(7) 0.0684(19) Uani d U 1 . . C
H43A 0.5271 0.1746 0.2908 0.082 Uiso calc R 1 . . H
H43B 0.5335 0.1754 0.1878 0.082 Uiso calc R 1 . . H
N44 0.4207(4) 0.2446(3) 0.2154(3) 0.0380(9) Uani d U 1 . . N
H44 0.3816 0.2238 0.2489 0.046 Uiso calc R 1 . . H
C45 0.3415(6) 0.1840(5) 0.0975(5) 0.0558(16) Uani d . 1 . . C
H45A 0.2634 0.1854 0.0808 0.067 Uiso calc R 1 . . H
H45B 0.3349 0.1067 0.0739 0.067 Uiso calc R 1 . . H
C46 0.3842(6) 0.2330(5) 0.0368(5) 0.0618(18) Uani d . 1 . . C
H46A 0.3188 0.2094 -0.0354 0.074 Uiso calc R 1 . . H
H46B 0.4434 0.205 0.0283 0.074 Uiso calc R 1 . . H
N47 0.4359(4) 0.3564(4) 0.0928(3) 0.0413(10) Uani d . 1 . . N
H47 0.3849 0.3827 0.0541 0.05 Uiso calc R 1 . . H
C48 0.6458(6) 0.3927(7) 0.1890(6) 0.0625(18) Uani d . 1 . . C
H48A 0.6495 0.3195 0.1606 0.075 Uiso calc R 1 . . H
H48B 0.7207 0.4479 0.212 0.075 Uiso calc R 1 . . H
C49 0.5495(6) 0.4026(7) 0.1005(6) 0.0657(19) Uani d . 1 . . C
H49A 0.5667 0.4806 0.1149 0.079 Uiso calc R 1 . . H
H49B 0.5457 0.3632 0.0316 0.079 Uiso calc R 1 . . H
O1 0.4947(2) 0.4541(2) 0.4054(2) 0.0224(5) Uani d . 1 . . O
O2 0.4408(3) 0.3007(2) 0.5006(3) 0.0293(6) Uani d . 1 . . O
H2 0.4871 0.2644 0.4819 0.035 Uiso calc R 1 . . H
O3 0.2873(3) 0.3726(3) 0.5304(3) 0.0294(6) Uani d . 1 . . O
H3 0.2233 0.3892 0.5325 0.035 Uiso calc R 1 . . H
O4 0.2782(3) 0.4932(2) 0.3937(2) 0.0270(6) Uani d . 1 . . O
H4 0.2768 0.5632 0.4265 0.032 Uiso calc R 1 . . H
O5 0.2535(3) 0.2935(2) 0.3108(3) 0.0319(7) Uani d . 1 . . O
H5 0.2345 0.2167 0.2834 0.038 Uiso calc R 1 . . H
O6 0.2930(3) 0.4050(3) 0.1919(3) 0.0300(6) Uani d . 1 . . O
H6 0.2641 0.4101 0.1259 0.036 Uiso calc R 1 . . H
O7 0.5151(3) 0.5772(3) 0.2746(3) 0.0318(7) Uani d . 1 . . O
H7 0.4819 0.5857 0.2106 0.038 Uiso calc R 1 . . H
O1W 0.9176(6) 0.9244(5) 0.1886(5) 0.099(2) Uani d . 1 . . O
O2W 0.2056(6) 0.3635(6) 0.8483(10) 0.164(5) Uani d . 1 . . O
O3W 0.7496(10) 0.0277(6) 0.2135(9) 0.167(5) Uani d . 1 . . O
O4W 0.0220(10) 0.7811(8) 0.2762(9) 0.160(4) Uani d . 1 . . O

loop_
_atom_site_aniso_label
_atom_site_aniso_U_11
_atom_site_aniso_U_22
_atom_site_aniso_U_33
_atom_site_aniso_U_12
_atom_site_aniso_U_13
_atom_site_aniso_U_23
Fe1 0.0206(3) 0.0220(3) 0.0210(3) 0.0072(2) 0.0102(2) 0.0090(2)
Fe3 0.0191(3) 0.0276(3) 0.0237(3) 0.0076(2) 0.0087(2) 0.0099(2)
Fe4 0.0229(3) 0.0278(3) 0.0214(3) 0.0105(2) 0.0127(2) 0.0083(2)
Fe2 0.0299(3) 0.0265(3) 0.0305(3) 0.0106(2) 0.0171(3) 0.0153(2)
Br1 0.1024(7) 0.0303(4) 0.0613(5) 0.0157(4) 0.0392(5) 0.0069(3)
Br2 0.0480(5) 0.1350(9) 0.0900(7) 0.0354(5) 0.0309(4) 0.0911(7)
Br3 0.0626(8) 0.0739(9) 0.0590(7) 0.0334(7) 0.0387(7) 0.0255(7)
Br4 0.0940(13) 0.0914(12) 0.1360(17) 0.0513(10) 0.0736(13) 0.0751(12)
Br5 0.0651(15) 0.0779(17) 0.125(2) 0.0240(12) 0.0501(16) -0.0118(15)
Br6 0.065(3) 0.094(5) 0.075(3) 0.026(3) 0.032(2) 0.041(3)
Br7 0.0614(14) 0.0700(16) 0.0581(14) 0.0233(12) 0.0175(11) 0.0296(12)
Br8 0.051(2) 0.055(2) 0.263(8) 0.0326(17) 0.068(4) 0.089(4)
Br9 0.098(6) 0.312(16) 0.198(10) 0.091(8) 0.056(6) 0.123(11)
N21 0.041(2) 0.039(2) 0.042(2) 0.0108(18) 0.0264(19) 0.0193(19)
C22 0.073(4) 0.087(5) 0.048(3) 0.022(4) 0.031(3) 0.046(4)
C23 0.064(4) 0.107(6) 0.112(6) 0.042(4) 0.040(4) 0.092(6)
N24 0.051(3) 0.057(3) 0.097(4) 0.030(2) 0.043(3) 0.056(3)
C25 0.119(7) 0.050(4) 0.177(9) 0.057(4) 0.118(7) 0.060(5)
C26 0.146(9) 0.031(3) 0.109(7) 0.029(4) 0.093(7) 0.019(4)
N27 0.072(3) 0.032(2) 0.039(2) 0.000(2) 0.029(2) 0.0120(19)
C28 0.046(3) 0.057(4) 0.056(4) -0.012(3) 0.011(3) 0.022(3)
C29 0.050(3) 0.052(3) 0.064(4) 0.009(3) 0.037(3) 0.024(3)
N31 0.031(2) 0.0305(19) 0.034(2) 0.0061(16) 0.0099(17) 0.0105(16)
C32 0.035(3) 0.043(3) 0.057(4) -0.003(2) 0.018(3) 0.008(3)
C33 0.041(3) 0.070(4) 0.059(4) -0.002(3) 0.025(3) 0.026(3)
N34 0.028(2) 0.061(3) 0.039(2) 0.009(2) 0.0172(18) 0.016(2)
C35 0.034(3) 0.091(5) 0.051(3) 0.033(3) 0.020(3) 0.013(3)
C36 0.049(3) 0.047(3) 0.061(4) 0.029(3) 0.018(3) 0.012(3)
N37 0.030(2) 0.035(2) 0.041(2) 0.0141(17) 0.0094(17) 0.0152(18)
C38 0.038(3) 0.058(3) 0.037(3) 0.020(3) 0.005(2) 0.022(3)
C39 0.042(3) 0.048(3) 0.031(2) 0.013(2) 0.011(2) 0.013(2)
N41 0.030(2) 0.041(2) 0.039(2) 0.0163(18) 0.0150(18) 0.0061(18)
C42 0.052(4) 0.068(4) 0.066(4) 0.038(3) 0.021(3) 0.029(3)
C43 0.068(4) 0.053(4) 0.089(5) 0.039(3) 0.035(4) 0.031(4)
N44 0.046(2) 0.031(2) 0.038(2) 0.0147(18) 0.0256(19) 0.0098(17)
C45 0.060(4) 0.040(3) 0.044(3) 0.004(3) 0.024(3) 0.001(2)
C46 0.062(4) 0.055(4) 0.037(3) 0.005(3) 0.021(3) -0.002(3)
N47 0.040(2) 0.052(3) 0.032(2) 0.013(2) 0.0216(18) 0.0147(19)
C48 0.044(3) 0.086(5) 0.067(4) 0.025(3) 0.040(3) 0.026(4)
C49 0.052(4) 0.096(5) 0.052(4) 0.019(4) 0.037(3) 0.028(4)
O1 0.0209(13) 0.0246(13) 0.0190(12) 0.0067(11) 0.0095(11) 0.0075(11)
O2 0.0330(16) 0.0292(15) 0.0370(17) 0.0164(13) 0.0223(14) 0.0178(13)
O3 0.0266(15) 0.0359(16) 0.0341(16) 0.0140(13) 0.0180(13) 0.0196(13)
O4 0.0239(14) 0.0260(14) 0.0255(14) 0.0104(12) 0.0093(12) 0.0076(12)
O5 0.0335(16) 0.0201(14) 0.0280(15) 0.0057(12) 0.0072(13) 0.0070(12)
O6 0.0234(14) 0.0426(17) 0.0275(15) 0.0116(13) 0.0138(12) 0.0181(13)
O7 0.0288(16) 0.0327(16) 0.0285(15) 0.0077(13) 0.0104(13) 0.0142(13)
O1W 0.075(4) 0.084(4) 0.081(4) 0.023(3) 0.013(3) 0.007(3)
O2W 0.074(4) 0.091(5) 0.263(12) 0.038(4) 0.073(6) 0.009(6)
O3W 0.251(12) 0.061(4) 0.223(10) 0.010(5) 0.188(10) 0.036(5)
O4W 0.179(10) 0.125(7) 0.184(10) 0.057(7) 0.096(8) 0.067(7)

loop_
_atom_type_symbol
_atom_type_description
_atom_type_scat_dispersion_real
_atom_type_scat_dispersion_imag
_atom_type_scat_source
C C 0.0033 0.0016 'International Tables Vol C Tables 4.2.6.8 and 6.1.1.4'
H H 0 0 'International Tables Vol C Tables 4.2.6.8 and 6.1.1.4'
Fe Fe 0.3463 0.8444 'International Tables Vol C Tables 4.2.6.8 and 6.1.1.4'
Br Br -0.2901 2.4595 'International Tables Vol C Tables 4.2.6.8 and 6.1.1.4'
N N 0.0061 0.0033 'International Tables Vol C Tables 4.2.6.8 and 6.1.1.4'
O O 0.0106 0.006 'International Tables Vol C Tables 4.2.6.8 and 6.1.1.4'

loop_
_geom_angle_atom_site_label_1
_geom_angle_atom_site_label_2
_geom_angle_atom_site_label_3
_geom_angle_site_symmetry_1
_geom_angle_site_symmetry_3
_geom_angle
O1 Fe1 O1 2_666 . 83.91(12)
O1 Fe1 O2 2_666 . 95.91(13)
O1 Fe1 O2 . . 96.38(12)
O1 Fe1 O4 2_666 . 98.71(12)
O1 Fe1 O4 . . 95.91(12)
O2 Fe1 O4 . . 161.78(13)
O1 Fe1 O5 2_666 . 173.99(13)
O1 Fe1 O5 . . 94.96(13)
O2 Fe1 O5 . . 90.08(13)
O4 Fe1 O5 . . 75.50(12)
O1 Fe1 O3 2_666 . 92.34(12)
O1 Fe1 O3 . . 171.78(12)
O2 Fe1 O3 . . 76.68(12)
O4 Fe1 O3 . . 91.88(12)
O5 Fe1 O3 . . 89.51(13)
O1 Fe1 Fe1 2_666 2_666 42.06(8)
O1 Fe1 Fe1 . 2_666 41.85(8)
O2 Fe1 Fe1 . 2_666 98.28(9)
O4 Fe1 Fe1 . 2_666 99.85(9)
O5 Fe1 Fe1 . 2_666 136.52(10)
O3 Fe1 Fe1 . 2_666 133.97(9)
O5 Fe3 O4 . . 80.12(13)
O5 Fe3 O6 . . 91.56(14)
O4 Fe3 O6 . . 98.27(13)
O5 Fe3 N37 . . 174.22(14)
O4 Fe3 N37 . . 105.55(14)
O6 Fe3 N37 . . 88.72(16)
O5 Fe3 N34 . . 99.76(18)
O4 Fe3 N34 . . 90.68(15)
O6 Fe3 N34 . . 166.65(16)
N37 Fe3 N34 . . 79.30(18)
O5 Fe3 N31 . . 94.51(14)
O4 Fe3 N31 . . 166.15(15)
O6 Fe3 N31 . . 94.61(15)
N37 Fe3 N31 . . 79.71(16)
N34 Fe3 N31 . . 77.58(17)
O1 Fe4 O6 . . 101.07(13)
O1 Fe4 O7 . . 100.17(13)
O6 Fe4 O7 . . 91.81(13)
O1 Fe4 N41 . . 96.46(15)
O6 Fe4 N41 . . 161.28(15)
O7 Fe4 N41 . . 91.53(16)
O1 Fe4 N44 . . 93.52(15)
O6 Fe4 N44 . . 93.53(16)
O7 Fe4 N44 . . 164.07(15)
N41 Fe4 N44 . . 78.78(17)
O1 Fe4 N47 . . 168.91(16)
O6 Fe4 N47 . . 85.47(15)
O7 Fe4 N47 . . 88.46(15)
N41 Fe4 N47 . . 76.20(17)
N44 Fe4 N47 . . 77.03(17)
O3 Fe2 O2 . . 81.87(13)
O3 Fe2 O7 . 2_666 90.92(14)
O2 Fe2 O7 . 2_666 98.43(14)
O3 Fe2 N24 . . 174.30(19)
O2 Fe2 N24 . . 97.05(17)
O7 Fe2 N24 2_666 . 94.8(2)
O3 Fe2 N21 . . 100.72(16)
O2 Fe2 N21 . . 168.66(15)
O7 Fe2 N21 2_666 . 92.59(15)
N24 Fe2 N21 . . 79.26(19)
O3 Fe2 N27 . . 95.36(18)
O2 Fe2 N27 . . 90.87(16)
O7 Fe2 N27 2_666 . 169.44(16)
N24 Fe2 N27 . . 79.0(2)
N21 Fe2 N27 . . 77.93(18)
C22 N21 C29 . . 113.4(5)
C22 N21 Fe2 . . 105.5(4)
C29 N21 Fe2 . . 113.1(3)
C22 N21 H21 . . 108.2
C29 N21 H21 . . 108.2
Fe2 N21 H21 . . 108.2
N21 C22 C23 . . 110.9(6)
N21 C22 H22A . . 109.5
C23 C22 H22A . . 109.5
N21 C22 H22B . . 109.5
C23 C22 H22B . . 109.5
H22A C22 H22B . . 108.1
C22 C23 N24 . . 112.4(5)
C22 C23 H23A . . 109.1
N24 C23 H23A . . 109.1
C22 C23 H23B . . 109.1
N24 C23 H23B . . 109.1
H23A C23 H23B . . 107.8
C25 N24 C23 . . 113.4(6)
C25 N24 Fe2 . . 104.8(5)
C23 N24 Fe2 . . 110.7(4)
C25 N24 H24 . . 109.3
C23 N24 H24 . . 109.3
Fe2 N24 H24 . . 109.3
C26 C25 N24 . . 112.2(6)
C26 C25 H25A . . 109.2
N24 C25 H25A . . 109.2
C26 C25 H25B . . 109.2
N24 C25 H25B . . 109.2
H25A C25 H25B . . 107.9
N27 C26 C25 . . 111.5(6)
N27 C26 H26A . . 109.3
C25 C26 H26A . . 109.3
N27 C26 H26B . . 109.3
C25 C26 H26B . . 109.3
H26A C26 H26B . . 108
C28 N27 C26 . . 115.4(5)
C28 N27 Fe2 . . 106.6(4)
C26 N27 Fe2 . . 111.7(5)
C28 N27 H27 . . 107.6
C26 N27 H27 . . 107.6
Fe2 N27 H27 . . 107.6
N27 C28 C29 . . 109.6(5)
N27 C28 H28A . . 109.8
C29 C28 H28A . . 109.8
N27 C28 H28B . . 109.8
C29 C28 H28B . . 109.8
H28A C28 H28B . . 108.2
N21 C29 C28 . . 110.7(5)
N21 C29 H29A . . 109.5
C28 C29 H29A . . 109.5
N21 C29 H29B . . 109.5
C28 C29 H29B . . 109.5
H29A C29 H29B . . 108.1
C32 N31 C39 . . 114.0(4)
C32 N31 Fe3 . . 113.4(3)
C39 N31 Fe3 . . 105.2(3)
C32 N31 H31 . . 108
C39 N31 H31 . . 108
Fe3 N31 H31 . . 108
N31 C32 C33 . . 110.2(4)
N31 C32 H32A . . 109.6
C33 C32 H32A . . 109.6
N31 C32 H32B . . 109.6
C33 C32 H32B . . 109.6
H32A C32 H32B . . 108.1
C32 C33 N34 . . 109.6(5)
C32 C33 H33A . . 109.7
N34 C33 H33A . . 109.7
C32 C33 H33B . . 109.7
N34 C33 H33B . . 109.7
H33A C33 H33B . . 108.2
C35 N34 C33 . . 113.8(5)
C35 N34 Fe3 . . 112.0(4)
C33 N34 Fe3 . . 106.0(4)
C35 N34 H34 . . 108.3
C33 N34 H34 . . 108.3
Fe3 N34 H34 . . 108.3
N34 C35 C36 . . 111.1(5)
N34 C35 H35A . . 109.4
C36 C35 H35A . . 109.4
N34 C35 H35B . . 109.4
C36 C35 H35B . . 109.4
H35A C35 H35B . . 108
N37 C36 C35 . . 110.3(5)
N37 C36 H36A . . 109.6
C35 C36 H36A . . 109.6
N37 C36 H36B . . 109.6
C35 C36 H36B . . 109.6
H36A C36 H36B . . 108.1
C36 N37 C38 . . 113.8(4)
C36 N37 Fe3 . . 105.7(4)
C38 N37 Fe3 . . 110.9(3)
C36 N37 H37 . . 108.8
C38 N37 H37 . . 108.8
Fe3 N37 H37 . . 108.8
N37 C38 C39 . . 112.8(4)
N37 C38 H38A . . 109
C39 C38 H38A . . 109
N37 C38 H38B . . 109
C39 C38 H38B . . 109
H38A C38 H38B . . 107.8
N31 C39 C38 . . 110.8(5)
N31 C39 H39A . . 109.5
C38 C39 H39A . . 109.5
N31 C39 H39B . . 109.5
C38 C39 H39B . . 109.5
H39A C39 H39B . . 108.1
C48 N41 C42 . . 114.8(5)
C48 N41 Fe4 . . 114.9(4)
C42 N41 Fe4 . . 105.8(4)
C48 N41 H41 . . 106.9
C42 N41 H41 . . 106.9
Fe4 N41 H41 . . 106.9
N41 C42 C43 . . 110.7(5)
N41 C42 H42A . . 109.5
C43 C42 H42A . . 109.5
N41 C42 H42B . . 109.5
C43 C42 H42B . . 109.5
H42A C42 H42B . . 108.1
C42 C43 N44 . . 112.9(5)
C42 C43 H43A . . 109
N44 C43 H43A . . 109
C42 C43 H43B . . 109
N44 C43 H43B . . 109
H43A C43 H43B . . 107.8
C45 N44 C43 . . 112.6(5)
C45 N44 Fe4 . . 108.8(4)
C43 N44 Fe4 . . 111.0(4)
C45 N44 H44 . . 108.1
C43 N44 H44 . . 108.1
Fe4 N44 H44 . . 108.1
N44 C45 C46 . . 112.0(5)
N44 C45 H45A . . 109.2
C46 C45 H45A . . 109.2
N44 C45 H45B . . 109.2
C46 C45 H45B . . 109.2
H45A C45 H45B . . 107.9
C45 C46 N47 . . 112.2(5)
C45 C46 H46A . . 109.2
N47 C46 H46A . . 109.2
C45 C46 H46B . . 109.2
N47 C46 H46B . . 109.2
H46A C46 H46B . . 107.9
C49 N47 C46 . . 113.0(5)
C49 N47 Fe4 . . 107.5(4)
C46 N47 Fe4 . . 111.9(4)
C49 N47 H47 . . 108.1
C46 N47 H47 . . 108.1
Fe4 N47 H47 . . 108.1
N41 C48 C49 . . 112.7(5)
N41 C48 H48A . . 109
C49 C48 H48A . . 109
N41 C48 H48B . . 109
C49 C48 H48B . . 109
H48A C48 H48B . . 107.8
N47 C49 C48 . . 111.0(6)
N47 C49 H49A . . 109.4
C48 C49 H49A . . 109.4
N47 C49 H49B . . 109.4
C48 C49 H49B . . 109.4
H49A C49 H49B . . 108
Fe4 O1 Fe1 . 2_666 129.53(15)
Fe4 O1 Fe1 . . 128.80(15)
Fe1 O1 Fe1 2_666 . 96.09(12)
Fe2 O2 Fe1 . . 100.32(13)
Fe2 O2 H2 . . 129.8
Fe1 O2 H2 . . 129.8
Fe2 O3 Fe1 . . 99.07(14)
Fe2 O3 H3 . . 130.5
Fe1 O3 H3 . . 130.5
Fe3 O4 Fe1 . . 100.53(13)
Fe3 O4 H4 . . 129.7
Fe1 O4 H4 . . 129.7
Fe3 O5 Fe1 . . 101.18(14)
Fe3 O5 H5 . . 129.4
Fe1 O5 H5 . . 129.4
Fe3 O6 Fe4 . . 128.36(16)
Fe3 O6 H6 . . 115.8
Fe4 O6 H6 . . 115.8
Fe2 O7 Fe4 2_666 . 126.63(17)
Fe2 O7 H7 2_666 . 116.7
Fe4 O7 H7 . . 116.7

loop_
_geom_bond_atom_site_label_1
_geom_bond_atom_site_label_2
_geom_bond_site_symmetry_2
_geom_bond_distance
_geom_bond_publ_flag
Fe1 O1 2_666 1.959(3) y
Fe1 O1 . 1.967(3) y
Fe1 O2 . 2.030(3) y
Fe1 O4 . 2.031(3) y
Fe1 O5 . 2.040(3) y
Fe1 O3 . 2.084(3) y
Fe1 Fe1 2_666 2.9193(12) ?
Fe3 O5 . 1.922(3) y
Fe3 O4 . 1.950(3) y
Fe3 O6 . 1.964(3) y
Fe3 N37 . 2.159(4) y
Fe3 N34 . 2.161(4) y
Fe3 N31 . 2.181(4) y
Fe4 O1 . 1.872(3) y
Fe4 O6 . 1.989(3) y
Fe4 O7 . 2.011(3) y
Fe4 N41 . 2.156(4) y
Fe4 N44 . 2.167(4) y
Fe4 N47 . 2.241(4) y
Fe2 O3 . 1.939(3) y
Fe2 O2 . 1.957(3) y
Fe2 O7 2_666 1.967(3) ?
Fe2 N24 . 2.160(5) y
Fe2 N21 . 2.170(4) y
Fe2 N27 . 2.179(5) y
N21 C22 . 1.473(8) ?
N21 C29 . 1.485(7) ?
N21 H21 . 0.91 ?
C22 C23 . 1.468(12) ?
C22 H22A . 0.97 ?
C22 H22B . 0.97 ?
C23 N24 . 1.503(9) ?
C23 H23A . 0.97 ?
C23 H23B . 0.97 ?
N24 C25 . 1.485(11) ?
N24 H24 . 0.91 ?
C25 C26 . 1.477(14) ?
C25 H25A . 0.97 ?
C25 H25B . 0.97 ?
C26 N27 . 1.477(10) ?
C26 H26A . 0.97 ?
C26 H26B . 0.97 ?
N27 C28 . 1.469(9) ?
N27 H27 . 0.91 ?
C28 C29 . 1.522(9) ?
C28 H28A . 0.97 ?
C28 H28B . 0.97 ?
C29 H29A . 0.97 ?
C29 H29B . 0.97 ?
N31 C32 . 1.471(7) ?
N31 C39 . 1.475(7) ?
N31 H31 . 0.91 ?
C32 C33 . 1.496(9) ?
C32 H32A . 0.97 ?
C32 H32B . 0.97 ?
C33 N34 . 1.493(8) ?
C33 H33A . 0.97 ?
C33 H33B . 0.97 ?
N34 C35 . 1.487(9) ?
N34 H34 . 0.91 ?
C35 C36 . 1.500(11) ?
C35 H35A . 0.97 ?
C35 H35B . 0.97 ?
C36 N37 . 1.485(8) ?
C36 H36A . 0.97 ?
C36 H36B . 0.97 ?
N37 C38 . 1.498(7) ?
N37 H37 . 0.91 ?
C38 C39 . 1.503(8) ?
C38 H38A . 0.97 ?
C38 H38B . 0.97 ?
C39 H39A . 0.97 ?
C39 H39B . 0.97 ?
N41 C48 . 1.471(8) ?
N41 C42 . 1.473(8) ?
N41 H41 . 0.91 ?
C42 C43 . 1.486(10) ?
C42 H42A . 0.97 ?
C42 H42B . 0.97 ?
C43 N44 . 1.486(8) ?
C43 H43A . 0.97 ?
C43 H43B . 0.97 ?
N44 C45 . 1.463(7) ?
N44 H44 . 0.91 ?
C45 C46 . 1.484(9) ?
C45 H45A . 0.97 ?
C45 H45B . 0.97 ?
C46 N47 . 1.480(8) ?
C46 H46A . 0.97 ?
C46 H46B . 0.97 ?
N47 C49 . 1.455(7) ?
N47 H47 . 0.91 ?
C48 C49 . 1.490(10) ?
C48 H48A . 0.97 ?
C48 H48B . 0.97 ?
C49 H49A . 0.97 ?
C49 H49B . 0.97 ?
O1 Fe1 2_666 1.959(3) ?
O2 H2 . 0.93 ?
O3 H3 . 0.93 ?
O4 H4 . 0.93 ?
O5 H5 . 0.93 ?
O6 H6 . 0.93 ?
O7 Fe2 2_666 1.967(3) ?
O7 H7 . 0.93 ?

loop_
_geom_hbond_atom_site_label_D
_geom_hbond_atom_site_label_H
_geom_hbond_atom_site_label_A
_geom_hbond_site_symmetry_A
_geom_hbond_distance_DH
_geom_hbond_distance_HA
_geom_hbond_distance_DA
_geom_hbond_angle_DHA
O5 H5 Br1 . 0.93 2.24 3.142(3) 165
O6 H6 Br2 . 0.93 2.52 3.271(3) 139
O7 H7 Br2 . 0.93 2.52 3.306(3) 143
O3 H3 Br3 2_666 0.93 2.32 3.242(3) 171
O2 H2 Br6 . 0.93 2.31 3.116(10) 145
O4 H4 Br6 2_666 0.93 2.29 3.123(10) 149
O2 H2 Br8 . 0.93 2.55 3.274(5) 135
O4 H4 Br8 2_666 0.93 2.55 3.298(5) 138
N24 H24 Br7 . 0.91 2.64 3.519(6) 164
N24 H24 Br8 . 0.91 2.96 3.591(8) 128
N27 H27 Br1 . 0.91 2.72 3.562(5) 155
N31 H31 Br1 . 0.91 2.94 3.643(4) 136
N34 H34 Br3 2_666 0.91 2.54 3.403(5) 159
N37 H37 Br7 2_666 0.91 2.79 3.578(5) 146
N37 H37 Br2 . 0.91 3.00 3.731(5) 139
N41 H41 Br3 . 0.91 3.08 3.853(5) 144
N47 H47 Br2 . 0.91 2.89 3.689(5) 148
